data_4338641
loop_
_publ_author_name
'Panda, Tarun K.'
'Trambitas, Alexandra G.'
'Bannenberg, Thomas'
'Hrib, Cristian G.'
'Randoll, S\"oren'
'Jones, Peter G.'
'Tamm, Matthias'

_publ_section_title
;
 Imidazolin-2-iminato Complexes of Rare Earth Metals with Very Short
 Metal--Nitrogen Bonds: Experimental and Theoretical Studies
;
_journal_coden_ASTM INOCAJ
_journal_issue 12
_journal_name_full 'Inorganic chemistry'
_journal_page_first 5462
_journal_page_last 5472
_journal_paper_doi 10.1021/ic900503q
_journal_volume 48
_journal_year 2009
_chemical_formula_sum 'C27 H37 N3'
_chemical_formula_weight 403.60
_space_group_IT_number 14
_symmetry_cell_setting monoclinic
_symmetry_space_group_name_Hall '-P 2yn'
_symmetry_space_group_name_H-M 'P 1 21/n 1'
_atom_sites_solution_hydrogens geom
_atom_sites_solution_primary direct
_atom_sites_solution_secondary difmap
_audit_creation_method SHELXL-97
_cell_angle_alpha 90.00
_cell_angle_beta 106.755(4)
_cell_angle_gamma 90.00
_cell_formula_units_Z 4
_cell_length_a 19.7270(14)
_cell_length_b 6.5185(6)
_cell_length_c 20.1008(16)
_cell_measurement_reflns_used 8979
_cell_measurement_temperature 100(2)
_cell_measurement_theta_max 28
_cell_measurement_theta_min 2
_cell_volume 2475.0(4)
_computing_cell_refinement 'Bruker APEX2'
_computing_data_collection 'Bruker APEX2'
_computing_data_reduction 'Bruker APEX2'
_computing_molecular_graphics 'Bruker XP'
_computing_publication_material SHELXL-97
_computing_structure_refinement 'SHELXL-97 (Sheldrick, 1997)'
_computing_structure_solution 'SHELXS-97 (Sheldrick, 1990)'
_diffrn_ambient_temperature 100(2)
_diffrn_measured_fraction_theta_full 0.996
_diffrn_measured_fraction_theta_max 0.991
_diffrn_measurement_device_type 'Bruker APEX2 CCD'
_diffrn_measurement_method '\w- and \f-scans'
_diffrn_radiation_monochromator graphite
_diffrn_radiation_source 'fine-focus sealed tube'
_diffrn_radiation_type MoK\a
_diffrn_radiation_wavelength 0.71073
_diffrn_reflns_av_R_equivalents 0.0444
_diffrn_reflns_av_sigmaI/netI 0.0305
_diffrn_reflns_limit_h_max 25
_diffrn_reflns_limit_h_min -26
_diffrn_reflns_limit_k_max 8
_diffrn_reflns_limit_k_min -8
_diffrn_reflns_limit_l_max 26
_diffrn_reflns_limit_l_min -26
_diffrn_reflns_number 45114
_diffrn_reflns_theta_full 28.00
_diffrn_reflns_theta_max 28.40
_diffrn_reflns_theta_min 1.71
_diffrn_standards_decay_% 0
_exptl_absorpt_coefficient_mu 0.063
_exptl_absorpt_correction_T_max 0.9937
_exptl_absorpt_correction_T_min 0.8305
_exptl_absorpt_correction_type multi-scan
_exptl_absorpt_process_details SADABS
_exptl_crystal_colour colorless
_exptl_crystal_density_diffrn 1.083
_exptl_crystal_density_method 'not measured'
_exptl_crystal_description prism
_exptl_crystal_F_000 880
_exptl_crystal_size_max 0.17
_exptl_crystal_size_mid 0.11
_exptl_crystal_size_min 0.10
_refine_diff_density_max 0.347
_refine_diff_density_min -0.277
_refine_diff_density_rms 0.041
_refine_ls_extinction_method none
_refine_ls_goodness_of_fit_ref 1.015
_refine_ls_hydrogen_treatment 'rigid methyls, others riding'
_refine_ls_matrix_type full
_refine_ls_number_parameters 283
_refine_ls_number_reflns 6161
_refine_ls_number_restraints 0
_refine_ls_restrained_S_all 1.015
_refine_ls_R_factor_all 0.0730
_refine_ls_R_factor_gt 0.0513
_refine_ls_shift/su_max 0.001
_refine_ls_shift/su_mean 0.000
_refine_ls_structure_factor_coef Fsqd
_refine_ls_weighting_details 'calc w=1/[\s^2^(Fo^2^)+(0.0571P)^2^+1.1300P] where P=(Fo^2^+2Fc^2^)/3'
_refine_ls_weighting_scheme calc
_refine_ls_wR_factor_gt 0.1220
_refine_ls_wR_factor_ref 0.1340
_reflns_number_gt 4654
_reflns_number_total 6161
_reflns_threshold_expression >2sigma(I)
_cod_data_source_file ic900503q_si_002.cif
_cod_data_source_block tarun92
_cod_original_cell_volume 2475.0(3)
_cod_original_sg_symbol_H-M 'P 21/n'
_cod_database_code 4338641

loop_
_symmetry_equiv_pos_as_xyz
'x, y, z'
'-x+1/2, y+1/2, -z+1/2'
'-x, -y, -z'
'x-1/2, -y-1/2, z-1/2'

loop_
_atom_site_label
_atom_site_type_symbol
_atom_site_fract_x
_atom_site_fract_y
_atom_site_fract_z
_atom_site_U_iso_or_equiv
_atom_site_adp_type
_atom_site_occupancy
_atom_site_symmetry_multiplicity
_atom_site_calc_flag
_atom_site_refinement_flags
N1 N 0.53401(6) 0.30625(18) 0.23191(7) 0.0269(3) Uani 1 1 d .
H1 H 0.5792(10) 0.285(3) 0.2333(10) 0.045(5) Uiso 1 1 d .
N2 N 0.43575(5) 0.09588(16) 0.22839(6) 0.0181(2) Uani 1 1 d .
N3 N 0.53294(5) -0.06845(16) 0.23074(6) 0.0189(2) Uani 1 1 d .
C1 C 0.50562(6) 0.12769(19) 0.23065(7) 0.0170(3) Uani 1 1 d .
C2 C 0.42233(7) -0.1149(2) 0.22942(7) 0.0226(3) Uani 1 1 d .
H2 H 0.3785 -0.1756 0.2294 0.027 Uiso 1 1 calc R
C3 C 0.48146(7) -0.2161(2) 0.23051(7) 0.0220(3) Uani 1 1 d .
H3 H 0.4874 -0.3607 0.2310 0.026 Uiso 1 1 calc R
C4 C 0.38897(6) 0.25210(19) 0.23947(7) 0.0170(3) Uani 1 1 d .
C5 C 0.34316(6) 0.3502(2) 0.18210(7) 0.0194(3) Uani 1 1 d .
C6 C 0.29398(7) 0.4881(2) 0.19456(7) 0.0229(3) Uani 1 1 d .
H6 H 0.2620 0.5565 0.1565 0.028 Uiso 1 1 calc R
C7 C 0.29105(7) 0.5266(2) 0.26125(8) 0.0236(3) Uani 1 1 d .
H7 H 0.2564 0.6179 0.2686 0.028 Uiso 1 1 calc R
C8 C 0.33841(7) 0.4328(2) 0.31717(8) 0.0244(3) Uani 1 1 d .
H8 H 0.3367 0.4628 0.3629 0.029 Uiso 1 1 calc R
C9 C 0.38885(7) 0.2944(2) 0.30769(7) 0.0208(3) Uani 1 1 d .
C10 C 0.34407(7) 0.3028(2) 0.10831(7) 0.0280(3) Uani 1 1 d .
H10 H 0.3901 0.2342 0.1109 0.034 Uiso 1 1 calc R
C11 C 0.28454(9) 0.1526(3) 0.07449(9) 0.0400(4) Uani 1 1 d .
H11A H 0.2914 0.0248 0.1013 0.048 Uiso 1 1 calc R
H11B H 0.2852 0.1234 0.0269 0.048 Uiso 1 1 calc R
H11C H 0.2389 0.2134 0.0736 0.048 Uiso 1 1 calc R
C12 C 0.33908(10) 0.4970(3) 0.06448(9) 0.0432(4) Uani 1 1 d .
H12A H 0.2924 0.5600 0.0573 0.052 Uiso 1 1 calc R
H12B H 0.3457 0.4614 0.0194 0.052 Uiso 1 1 calc R
H12C H 0.3759 0.5940 0.0886 0.052 Uiso 1 1 calc R
C13 C 0.44148(8) 0.1951(3) 0.36969(8) 0.0306(3) Uani 1 1 d .
H13 H 0.4772 0.1209 0.3520 0.037 Uiso 1 1 calc R
C14 C 0.48076(11) 0.3548(4) 0.42095(10) 0.0579(6) Uani 1 1 d .
H14A H 0.5035 0.4527 0.3972 0.070 Uiso 1 1 calc R
H14B H 0.5169 0.2875 0.4585 0.070 Uiso 1 1 calc R
H14C H 0.4474 0.4276 0.4404 0.070 Uiso 1 1 calc R
C15 C 0.40536(11) 0.0362(4) 0.40423(11) 0.0564(5) Uani 1 1 d .
H15A H 0.4412 -0.0342 0.4413 0.068 Uiso 1 1 calc R
H15B H 0.3804 -0.0642 0.3695 0.068 Uiso 1 1 calc R
H15C H 0.3715 0.1053 0.4240 0.068 Uiso 1 1 calc R
C16 C 0.60597(6) -0.10981(19) 0.23756(8) 0.0220(3) Uani 1 1 d .
C17 C 0.62750(8) -0.1260(2) 0.17739(9) 0.0293(3) Uani 1 1 d .
C18 C 0.69898(9) -0.1669(3) 0.18563(11) 0.0422(4) Uani 1 1 d .
H18 H 0.7153 -0.1792 0.1457 0.051 Uiso 1 1 calc R
C19 C 0.74597(9) -0.1897(3) 0.25060(12) 0.0490(5) Uani 1 1 d .
H19 H 0.7944 -0.2169 0.2551 0.059 Uiso 1 1 calc R
C20 C 0.72376(8) -0.1735(3) 0.30912(11) 0.0416(4) Uani 1 1 d .
H20 H 0.7571 -0.1891 0.3536 0.050 Uiso 1 1 calc R
C21 C 0.65290(7) -0.1343(2) 0.30430(8) 0.0289(3) Uani 1 1 d .
C22 C 0.57537(9) -0.1116(3) 0.10580(9) 0.0384(4) Uani 1 1 d .
H22 H 0.5313 -0.0457 0.1107 0.046 Uiso 1 1 calc R
C23 C 0.55606(14) -0.3299(4) 0.07726(12) 0.0688(7) Uani 1 1 d .
H23A H 0.5989 -0.4009 0.0743 0.083 Uiso 1 1 calc R
H23B H 0.5221 -0.3220 0.0309 0.083 Uiso 1 1 calc R
H23C H 0.5350 -0.4058 0.1084 0.083 Uiso 1 1 calc R
C24 C 0.60249(12) 0.0189(4) 0.05597(11) 0.0619(6) Uani 1 1 d .
H24A H 0.6121 0.1584 0.0745 0.074 Uiso 1 1 calc R
H24B H 0.5667 0.0236 0.0106 0.074 Uiso 1 1 calc R
H24C H 0.6462 -0.0413 0.0507 0.074 Uiso 1 1 calc R
C25 C 0.62888(8) -0.1189(3) 0.36923(8) 0.0341(4) Uani 1 1 d .
H25 H 0.5759 -0.1199 0.3545 0.041 Uiso 1 1 calc R
C26 C 0.65296(12) 0.0820(3) 0.40721(11) 0.0523(5) Uani 1 1 d .
H26A H 0.7048 0.0885 0.4216 0.063 Uiso 1 1 calc R
H26B H 0.6358 0.0898 0.4483 0.063 Uiso 1 1 calc R
H26C H 0.6338 0.1973 0.3762 0.063 Uiso 1 1 calc R
C27 C 0.65401(14) -0.3004(3) 0.41840(12) 0.0665(6) Uani 1 1 d .
H27A H 0.6383 -0.4288 0.3934 0.080 Uiso 1 1 calc R
H27B H 0.6340 -0.2895 0.4576 0.080 Uiso 1 1 calc R
H27C H 0.7058 -0.2991 0.4357 0.080 Uiso 1 1 calc R

loop_
_atom_site_aniso_label
_atom_site_aniso_U_11
_atom_site_aniso_U_22
_atom_site_aniso_U_33
_atom_site_aniso_U_23
_atom_site_aniso_U_13
_atom_site_aniso_U_12
N1 0.0165(5) 0.0148(5) 0.0526(8) 0.0001(5) 0.0151(5) 0.0003(4)
N2 0.0134(5) 0.0133(5) 0.0284(6) -0.0014(4) 0.0076(4) -0.0004(4)
N3 0.0147(5) 0.0128(5) 0.0296(6) -0.0034(4) 0.0069(4) 0.0004(4)
C1 0.0137(5) 0.0154(6) 0.0228(6) -0.0010(5) 0.0067(5) 0.0022(4)
C2 0.0173(6) 0.0152(6) 0.0363(8) -0.0026(5) 0.0091(5) -0.0036(5)
C3 0.0203(6) 0.0126(6) 0.0327(7) -0.0027(5) 0.0072(5) -0.0028(5)
C4 0.0114(5) 0.0136(5) 0.0275(7) -0.0014(5) 0.0080(5) -0.0008(4)
C5 0.0139(6) 0.0195(6) 0.0268(7) 0.0026(5) 0.0090(5) -0.0015(5)
C6 0.0157(6) 0.0190(6) 0.0354(8) 0.0073(5) 0.0094(5) 0.0024(5)
C7 0.0176(6) 0.0151(6) 0.0420(8) -0.0019(6) 0.0148(6) 0.0007(5)
C8 0.0213(6) 0.0243(7) 0.0297(7) -0.0081(6) 0.0106(5) -0.0018(5)
C9 0.0164(6) 0.0204(6) 0.0253(7) -0.0027(5) 0.0056(5) -0.0011(5)
C10 0.0230(7) 0.0366(8) 0.0271(7) 0.0046(6) 0.0114(6) 0.0058(6)
C11 0.0484(10) 0.0418(9) 0.0312(8) -0.0080(7) 0.0139(7) -0.0052(8)
C12 0.0458(10) 0.0528(11) 0.0311(8) 0.0138(8) 0.0115(7) -0.0056(8)
C13 0.0233(7) 0.0413(9) 0.0252(7) -0.0020(6) 0.0036(6) 0.0058(6)
C14 0.0470(11) 0.0656(14) 0.0443(11) -0.0154(10) -0.0138(8) 0.0006(10)
C15 0.0488(11) 0.0672(14) 0.0452(11) 0.0247(10) 0.0008(9) 0.0058(10)
C16 0.0144(6) 0.0126(6) 0.0402(8) -0.0043(5) 0.0098(5) 0.0010(5)
C17 0.0254(7) 0.0186(7) 0.0493(9) -0.0110(6) 0.0191(6) -0.0031(5)
C18 0.0314(8) 0.0288(8) 0.0785(13) -0.0117(8) 0.0350(9) 0.0009(7)
C19 0.0185(7) 0.0301(8) 0.1026(16) 0.0014(9) 0.0239(9) 0.0064(6)
C20 0.0174(7) 0.0280(8) 0.0727(13) 0.0102(8) 0.0025(7) 0.0054(6)
C21 0.0188(6) 0.0180(6) 0.0465(9) 0.0029(6) 0.0041(6) 0.0005(5)
C22 0.0404(9) 0.0422(9) 0.0387(9) -0.0175(7) 0.0213(7) -0.0124(7)
C23 0.0912(17) 0.0597(14) 0.0613(14) -0.0360(11) 0.0310(13) -0.0289(13)
C24 0.0607(13) 0.0792(16) 0.0529(12) -0.0017(11) 0.0275(10) -0.0187(12)
C25 0.0261(7) 0.0347(8) 0.0359(8) 0.0055(7) 0.0002(6) -0.0032(6)
C26 0.0717(13) 0.0388(10) 0.0466(11) -0.0016(8) 0.0171(10) -0.0084(10)
C27 0.0929(17) 0.0387(11) 0.0670(14) 0.0199(10) 0.0213(13) 0.0008(11)

loop_
_atom_type_symbol
_atom_type_description
_atom_type_scat_dispersion_real
_atom_type_scat_dispersion_imag
_atom_type_scat_source
C C 0.0033 0.0016 'International Tables Vol C Tables 4.2.6.8 and 6.1.1.4'
H H 0.0000 0.0000 'International Tables Vol C Tables 4.2.6.8 and 6.1.1.4'
N N 0.0061 0.0033 'International Tables Vol C Tables 4.2.6.8 and 6.1.1.4'

loop_
_geom_angle_atom_site_label_1
_geom_angle_atom_site_label_2
_geom_angle_atom_site_label_3
_geom_angle
C1 N2 C2 109.74(10)
C1 N2 C4 124.67(10)
C2 N2 C4 124.16(10)
C1 N3 C3 110.65(10)
C1 N3 C16 123.57(10)
C3 N3 C16 125.47(11)
N1 C1 N2 124.05(11)
N1 C1 N3 131.75(11)
N2 C1 N3 104.19(10)
C3 C2 N2 108.48(11)
C2 C3 N3 106.89(11)
C5 C4 C9 122.35(11)
C5 C4 N2 119.24(11)
C9 C4 N2 118.35(11)
C6 C5 C4 117.61(12)
C6 C5 C10 120.65(12)
C4 C5 C10 121.69(11)
C7 C6 C5 121.09(12)
C8 C7 C6 120.13(12)
C7 C8 C9 121.13(13)
C8 C9 C4 117.62(12)
C8 C9 C13 120.60(12)
C4 C9 C13 121.79(12)
C5 C10 C11 109.89(12)
C5 C10 C12 112.14(13)
C11 C10 C12 111.11(13)
C14 C13 C9 111.18(14)
C14 C13 C15 111.75(16)
C9 C13 C15 111.28(12)
C17 C16 C21 122.56(12)
C17 C16 N3 118.67(12)
C21 C16 N3 118.77(13)
C16 C17 C18 117.41(15)
C16 C17 C22 121.77(13)
C18 C17 C22 120.74(15)
C19 C18 C17 120.95(17)
C20 C19 C18 120.77(15)
C19 C20 C21 121.00(16)
C20 C21 C16 117.31(15)
C20 C21 C25 120.52(14)
C16 C21 C25 122.18(12)
C17 C22 C24 112.89(15)
C17 C22 C23 108.93(17)
C24 C22 C23 111.53(16)
C21 C25 C26 111.06(14)
C21 C25 C27 112.45(15)
C26 C25 C27 110.21(15)

loop_
_geom_bond_atom_site_label_1
_geom_bond_atom_site_label_2
_geom_bond_distance
N1 C1 1.2888(17)
N2 C1 1.3815(15)
N2 C2 1.4004(16)
N2 C4 1.4342(16)
N3 C1 1.3873(16)
N3 C3 1.3980(16)
N3 C16 1.4329(16)
C2 C3 1.3345(18)
C4 C5 1.3979(18)
C4 C9 1.3994(18)
C5 C6 1.3975(18)
C5 C10 1.5202(19)
C6 C7 1.381(2)
C7 C8 1.380(2)
C8 C9 1.3962(18)
C9 C13 1.5177(19)
C10 C11 1.529(2)
C10 C12 1.529(2)
C13 C14 1.511(2)
C13 C15 1.532(3)
C16 C17 1.397(2)
C16 C21 1.402(2)
C17 C18 1.397(2)
C17 C22 1.511(2)
C18 C19 1.374(3)
C19 C20 1.373(3)
C20 C21 1.396(2)
C21 C25 1.515(2)
C22 C24 1.524(3)
C22 C23 1.541(3)
C25 C26 1.522(2)
C25 C27 1.530(2)

loop_
_geom_torsion_atom_site_label_1
_geom_torsion_atom_site_label_2
_geom_torsion_atom_site_label_3
_geom_torsion_atom_site_label_4
_geom_torsion
C2 N2 C1 N1 -178.41(13)
C4 N2 C1 N1 -11.6(2)
C2 N2 C1 N3 1.90(14)
C4 N2 C1 N3 168.69(11)
C3 N3 C1 N1 178.72(15)
C16 N3 C1 N1 4.8(2)
C3 N3 C1 N2 -1.63(14)
C16 N3 C1 N2 -175.58(12)
C1 N2 C2 C3 -1.54(16)
C4 N2 C2 C3 -168.41(12)
N2 C2 C3 N3 0.47(16)
C1 N3 C3 C2 0.75(15)
C16 N3 C3 C2 174.56(13)
C1 N2 C4 C5 96.58(15)
C2 N2 C4 C5 -98.49(15)
C1 N2 C4 C9 -86.15(16)
C2 N2 C4 C9 78.78(16)
C9 C4 C5 C6 -2.80(18)
N2 C4 C5 C6 174.36(11)
C9 C4 C5 C10 179.88(12)
N2 C4 C5 C10 -2.97(18)
C4 C5 C6 C7 0.29(19)
C10 C5 C6 C7 177.65(12)
C5 C6 C7 C8 1.8(2)
C6 C7 C8 C9 -1.5(2)
C7 C8 C9 C4 -0.9(2)
C7 C8 C9 C13 178.89(13)
C5 C4 C9 C8 3.10(19)
N2 C4 C9 C8 -174.08(11)
C5 C4 C9 C13 -176.70(12)
N2 C4 C9 C13 6.12(18)
C6 C5 C10 C11 -78.16(17)
C4 C5 C10 C11 99.08(15)
C6 C5 C10 C12 45.93(18)
C4 C5 C10 C12 -136.82(14)
C8 C9 C13 C14 -53.61(19)
C4 C9 C13 C14 126.19(16)
C8 C9 C13 C15 71.66(19)
C4 C9 C13 C15 -108.55(17)
C1 N3 C16 C17 -91.42(16)
C3 N3 C16 C17 95.53(16)
C1 N3 C16 C21 89.13(16)
C3 N3 C16 C21 -83.92(16)
C21 C16 C17 C18 -0.4(2)
N3 C16 C17 C18 -179.84(12)
C21 C16 C17 C22 176.31(13)
N3 C16 C17 C22 -3.1(2)
C16 C17 C18 C19 -0.2(2)
C22 C17 C18 C19 -176.92(15)
C17 C18 C19 C20 0.2(3)
C18 C19 C20 C21 0.2(3)
C19 C20 C21 C16 -0.8(2)
C19 C20 C21 C25 179.37(15)
C17 C16 C21 C20 0.9(2)
N3 C16 C21 C20 -179.70(12)
C17 C16 C21 C25 -179.28(13)
N3 C16 C21 C25 0.1(2)
C16 C17 C22 C24 137.16(17)
C18 C17 C22 C24 -46.2(2)
C16 C17 C22 C23 -98.36(18)
C18 C17 C22 C23 78.25(19)
C20 C21 C25 C26 74.02(19)
C16 C21 C25 C26 -105.82(17)
C20 C21 C25 C27 -50.0(2)
C16 C21 C25 C27 130.14(16)
